data_1547309
loop_
_publ_author_name
'N.N. Golovnev'
'M.S. Molokeev'
'M.K. Lesnikov'
'I.V. Sterkhova'
'V.V. Atuchin'

_publ_section_title
;
 Thiobarbiturate and barbiturate salts of pefloxacin drug: Growth,
 structure, thermal stability and IR-spectra
;
_journal_issue 0
_journal_name_full 'Journal of Molecular Structure'
_journal_page_first 367
_journal_page_last 372
_journal_paper_doi 10.1016/j.molstruc.2017.08.011
_journal_volume 1149
_journal_year 2017
_chemical_formula_moiety
;
C17 H21 F N3 O3, C4 H3 N2 O2 S, 3(H2 O)
;
_chemical_formula_sum 'C21 H30 F N5 O8 S'
_chemical_formula_weight 531.56
_chemical_name_systematic
;
2-thiobarbiturate trihydrate
;
_space_group_crystal_system triclinic
_space_group_IT_number 2
_space_group_name_Hall '-P 1'
_space_group_name_H-M_alt 'P -1'
_symmetry_space_group_name_Hall '-P 1'
_symmetry_space_group_name_H-M 'P -1'
_atom_sites_solution_hydrogens mixed
_audit_creation_method SHELXL-2014/7
_cell_angle_alpha 89.484(2)
_cell_angle_beta 88.735(2)
_cell_angle_gamma 78.147(2)
_cell_formula_units_Z 2
_cell_length_a 8.4651(6)
_cell_length_b 9.3753(6)
_cell_length_c 15.8077(9)
_cell_measurement_reflns_used 11839
_cell_measurement_temperature 150(2)
_cell_measurement_theta_max 27.636
_cell_measurement_theta_min 1.288
_cell_volume 1227.48(14)
_computing_cell_refinement 'APEX2 (Bruker, 2003-2008)'
_computing_data_collection 'APEX2 (Bruker, 2003-2008)'
_computing_data_reduction 'SAINT (Bruker, 2009)'
_computing_molecular_graphics 'DIAMOND (Brandenburg, 2005)'
_computing_publication_material 'publCIF (Westrip, 2009)'
_computing_structure_refinement 'SHELXL-2014/7 (Sheldrick, 2014)'
_computing_structure_solution 'SHELXS-2014 (Sheldrick, 2014)'
_diffrn_ambient_temperature 150(2)
_diffrn_measured_fraction_theta_full 0.998
_diffrn_measured_fraction_theta_max 0.990
_diffrn_measurement_device_type 'Bruker APEX-II CCD'
_diffrn_measurement_method '\f and \w scans'
_diffrn_radiation_monochromator graphite
_diffrn_radiation_source 'fine-focus sealed tube'
_diffrn_radiation_type MoK\a
_diffrn_radiation_wavelength 0.71073
_diffrn_reflns_av_R_equivalents 0.0473
_diffrn_reflns_av_unetI/netI 0.0997
_diffrn_reflns_Laue_measured_fraction_full 0.998
_diffrn_reflns_Laue_measured_fraction_max 0.990
_diffrn_reflns_limit_h_max 10
_diffrn_reflns_limit_h_min -10
_diffrn_reflns_limit_k_max 12
_diffrn_reflns_limit_k_min -12
_diffrn_reflns_limit_l_max 18
_diffrn_reflns_limit_l_min -20
_diffrn_reflns_number 11838
_diffrn_reflns_point_group_measured_fraction_full 0.998
_diffrn_reflns_point_group_measured_fraction_max 0.990
_diffrn_reflns_theta_full 25.000
_diffrn_reflns_theta_max 27.636
_diffrn_reflns_theta_min 2.459
_exptl_absorpt_coefficient_mu 0.196
_exptl_absorpt_correction_T_max 0.7456
_exptl_absorpt_correction_T_min 0.6308
_exptl_absorpt_correction_type multi-scan
_exptl_absorpt_process_details
;
SADABS-2004/1. Bruker AXS Inc., Madison, Wisconsin, USA, 2004
;
_exptl_crystal_colour orange
_exptl_crystal_density_diffrn 1.438
_exptl_crystal_description needle
_exptl_crystal_F_000 560
_exptl_crystal_size_max 0.20
_exptl_crystal_size_mid 0.16
_exptl_crystal_size_min 0.05
_refine_diff_density_max 0.416
_refine_diff_density_min -0.287
_refine_diff_density_rms 0.062
_refine_ls_extinction_coef .
_refine_ls_extinction_method none
_refine_ls_goodness_of_fit_ref 0.905
_refine_ls_hydrogen_treatment mixed
_refine_ls_matrix_type full
_refine_ls_number_parameters 346
_refine_ls_number_reflns 5647
_refine_ls_number_restraints 7
_refine_ls_restrained_S_all 0.906
_refine_ls_R_factor_all 0.1218
_refine_ls_R_factor_gt 0.0523
_refine_ls_shift/su_max 0.007
_refine_ls_shift/su_mean 0.001
_refine_ls_structure_factor_coef Fsqd
_refine_ls_weighting_details 'w=1/[\s^2^(Fo^2^)+(0.0628P)^2^] where P=(Fo^2^+2Fc^2^)/3'
_refine_ls_weighting_scheme calc
_refine_ls_wR_factor_gt 0.1060
_refine_ls_wR_factor_ref 0.1336
_reflns_Friedel_coverage 0.000
_reflns_Friedel_fraction_full .
_reflns_Friedel_fraction_max .
_reflns_number_gt 3139
_reflns_number_total 5647
_reflns_threshold_expression 'I > 2\s(I)'
_cod_data_source_file PefHHtba_3H2O.cif
_cod_data_source_block d
_cod_database_code 1547309
_shelx_shelxl_version_number 2014/7
_shelx_space_group_comment
;
The symmetry employed for this shelxl refinement is uniquely defined
by the following loop, which should always be used as a source of
symmetry information in preference to the above space-group names.
They are only intended as comments.
;

loop_
_space_group_symop_operation_xyz
'x, y, z'
'-x, -y, -z'

loop_
_atom_site_label
_atom_site_type_symbol
_atom_site_fract_x
_atom_site_fract_y
_atom_site_fract_z
_atom_site_U_iso_or_equiv
_atom_site_adp_type
_atom_site_occupancy
_atom_site_site_symmetry_order
_atom_site_calc_flag
_atom_site_refinement_flags_posn
_atom_site_refinement_flags_adp
_atom_site_refinement_flags_occupancy
_atom_site_disorder_assembly
_atom_site_disorder_group
S S 1.15387(9) 0.12889(8) 0.06456(4) 0.02330(18) Uani 1 1 d . . . . .
O1B O 1.3240(2) 0.0827(2) 0.36100(11) 0.0311(5) Uani 1 1 d . . . . .
O2B O 0.8586(2) 0.4336(2) 0.29034(11) 0.0317(5) Uani 1 1 d . . . . .
N1B N 1.0107(2) 0.2885(2) 0.19257(13) 0.0207(5) Uani 1 1 d . . . . .
H1B H 0.9482 0.3348 0.1548 0.025 Uiso 1 1 calc R U . . .
N3B N 1.2275(3) 0.1112(2) 0.22752(12) 0.0201(5) Uani 1 1 d . . . . .
H3B H 1.3018 0.0378 0.2132 0.024 Uiso 1 1 calc R U . . .
C2B C 1.1296(3) 0.1781(3) 0.16530(15) 0.0183(6) Uani 1 1 d . . . . .
C4B C 1.2174(3) 0.1518(3) 0.31234(16) 0.0210(6) Uani 1 1 d . . . . .
C5B C 1.0906(3) 0.2640(3) 0.33576(16) 0.0236(6) Uani 1 1 d . . . . .
H5B H 1.0788 0.2931 0.3920 0.028 Uiso 1 1 calc R U . . .
C6B C 0.9798(3) 0.3348(3) 0.27673(16) 0.0224(6) Uani 1 1 d . . . . .
O1 O 0.7956(2) 0.5032(2) 0.10569(11) 0.0269(5) Uani 1 1 d . . . . .
O2 O 0.6617(2) 0.6937(2) 0.21167(11) 0.0267(5) Uani 1 1 d D . . . .
H2 H 0.727(3) 0.622(3) 0.1838(16) 0.032 Uiso 1 1 d D U . . .
O3 O 0.4641(2) 0.8696(2) 0.17060(11) 0.0323(5) Uani 1 1 d . . . . .
F F 0.95186(19) 0.22728(17) -0.16345(9) 0.0342(4) Uani 1 1 d . . . . .
N1 N 0.7693(3) 0.2659(2) -0.45973(13) 0.0247(5) Uani 1 1 d . . . . .
H0 H 0.7890 0.3544 -0.4879 0.030 Uiso 1 1 calc R U . . .
N2 N 0.7495(3) 0.3628(2) -0.28789(13) 0.0234(5) Uani 1 1 d . . . . .
N3 N 0.4959(2) 0.7162(2) -0.07617(13) 0.0184(5) Uani 1 1 d . . . . .
C1 C 0.9054(3) 0.3303(3) -0.33418(16) 0.0251(6) Uani 1 1 d . . . . .
H01A H 0.9916 0.2961 -0.2949 0.030 Uiso 1 1 calc R U . . .
H01B H 0.9254 0.4182 -0.3614 0.030 Uiso 1 1 calc R U . . .
C2 C 0.9034(3) 0.2148(3) -0.40019(16) 0.0276(7) Uani 1 1 d . . . . .
H02A H 1.0056 0.1949 -0.4312 0.033 Uiso 1 1 calc R U . . .
H02B H 0.8889 0.1253 -0.3728 0.033 Uiso 1 1 calc R U . . .
C3 C 0.6120(3) 0.3046(3) -0.41221(17) 0.0284(7) Uani 1 1 d . . . . .
H03A H 0.5877 0.2178 -0.3856 0.034 Uiso 1 1 calc R U . . .
H03B H 0.5266 0.3424 -0.4513 0.034 Uiso 1 1 calc R U . . .
C4 C 0.6181(3) 0.4178(3) -0.34517(16) 0.0258(6) Uani 1 1 d . . . . .
H04A H 0.6348 0.5072 -0.3718 0.031 Uiso 1 1 calc R U . . .
H04B H 0.5164 0.4390 -0.3136 0.031 Uiso 1 1 calc R U . . .
C5 C 0.8349(3) 0.3976(3) -0.06153(16) 0.0211(6) Uani 1 1 d . . . . .
H05 H 0.9062 0.3488 -0.0219 0.025 Uiso 1 1 calc R U . . .
C6 C 0.8434(3) 0.3500(3) -0.14274(17) 0.0231(6) Uani 1 1 d . . . . .
C7 C 0.7418(3) 0.4211(3) -0.20669(16) 0.0220(6) Uani 1 1 d . . . . .
C8 C 0.6283(3) 0.5442(3) -0.18316(16) 0.0218(6) Uani 1 1 d . . . . .
H08 H 0.5607 0.5947 -0.2238 0.026 Uiso 1 1 calc R U . . .
C9 C 0.6137(3) 0.5938(3) -0.09944(15) 0.0175(6) Uani 1 1 d . . . . .
C10 C 0.7177(3) 0.5210(3) -0.03743(16) 0.0190(6) Uani 1 1 d . . . . .
C11 C 0.7049(3) 0.5699(3) 0.04888(16) 0.0196(6) Uani 1 1 d . . . . .
C12 C 0.5843(3) 0.6961(3) 0.06708(15) 0.0171(6) Uani 1 1 d . . . . .
C13 C 0.4860(3) 0.7637(3) 0.00361(15) 0.0191(6) Uani 1 1 d . . . . .
H13 H 0.4088 0.8466 0.0171 0.023 Uiso 1 1 calc R U . . .
C14 C 0.5631(3) 0.7603(3) 0.15246(16) 0.0213(6) Uani 1 1 d . . . . .
C15 C 0.3899(3) 0.7936(3) -0.14376(16) 0.0250(6) Uani 1 1 d . . . . .
H15A H 0.3357 0.7243 -0.1701 0.030 Uiso 1 1 calc R U . . .
H15B H 0.4575 0.8269 -0.1868 0.030 Uiso 1 1 calc R U . . .
C16 C 0.2643(3) 0.9218(3) -0.11394(17) 0.0278(7) Uani 1 1 d . . . . .
H16A H 0.2020 0.9648 -0.1611 0.033 Uiso 1 1 calc R U . . .
H16B H 0.1944 0.8899 -0.0725 0.033 Uiso 1 1 calc R U . . .
H16C H 0.3164 0.9927 -0.0892 0.033 Uiso 1 1 calc R U . . .
C17 C 0.7638(4) 0.1558(3) -0.52619(19) 0.0415(9) Uani 1 1 d . . . . .
H17A H 0.6763 0.1920 -0.5634 0.050 Uiso 1 1 calc R U . . .
H17B H 0.8637 0.1374 -0.5580 0.050 Uiso 1 1 calc R U . . .
H17C H 0.7477 0.0669 -0.5000 0.050 Uiso 1 1 calc R U . . .
O1W O 0.6420(3) 0.9423(2) 0.33863(12) 0.0332(5) Uani 1 1 d D . . . .
H11W H 0.544(3) 0.990(3) 0.3429(19) 0.040 Uiso 1 1 d D U . . .
H12W H 0.653(3) 0.877(3) 0.2995(16) 0.040 Uiso 1 1 d D U . . .
O2W O 0.7217(3) 0.7849(2) 0.48442(13) 0.0360(5) Uani 1 1 d D . . . .
H21W H 0.697(3) 0.832(3) 0.5341(15) 0.043 Uiso 1 1 d D U . . .
H22W H 0.693(4) 0.837(3) 0.4392(16) 0.043 Uiso 1 1 d D U . . .
O3W O 0.7847(3) 0.4980(2) 0.44932(13) 0.0443(6) Uani 1 1 d D . . . .
H31W H 0.775(4) 0.584(3) 0.465(2) 0.053 Uiso 1 1 d D U . . .
H32W H 0.802(4) 0.483(3) 0.3944(15) 0.053 Uiso 1 1 d D U . . .

loop_
_atom_site_aniso_label
_atom_site_aniso_U_11
_atom_site_aniso_U_22
_atom_site_aniso_U_33
_atom_site_aniso_U_23
_atom_site_aniso_U_13
_atom_site_aniso_U_12
S 0.0272(4) 0.0241(4) 0.0163(4) -0.0047(3) 0.0001(3) 0.0003(3)
O1B 0.0386(13) 0.0288(12) 0.0180(10) 0.0003(8) -0.0102(9) 0.0126(9)
O2B 0.0327(12) 0.0304(12) 0.0234(11) -0.0074(8) -0.0041(9) 0.0141(9)
N1B 0.0206(13) 0.0207(12) 0.0179(12) -0.0025(9) -0.0044(9) 0.0032(10)
N3B 0.0231(13) 0.0169(12) 0.0165(12) -0.0030(9) -0.0017(9) 0.0050(10)
C2B 0.0170(14) 0.0187(14) 0.0191(14) -0.0014(11) 0.0002(11) -0.0030(11)
C4B 0.0272(16) 0.0182(14) 0.0165(14) -0.0002(11) -0.0008(12) -0.0020(12)
C5B 0.0278(16) 0.0254(16) 0.0152(14) -0.0028(11) -0.0049(11) 0.0005(12)
C6B 0.0262(16) 0.0194(15) 0.0199(15) -0.0045(11) -0.0020(12) -0.0005(12)
O1 0.0303(12) 0.0254(11) 0.0196(10) -0.0014(8) -0.0059(8) 0.0077(9)
O2 0.0327(12) 0.0238(11) 0.0186(10) -0.0068(8) -0.0042(9) 0.0062(9)
O3 0.0346(12) 0.0295(12) 0.0264(11) -0.0069(9) -0.0026(9) 0.0092(10)
F 0.0391(11) 0.0307(10) 0.0242(9) -0.0062(7) -0.0022(7) 0.0136(8)
N1 0.0344(15) 0.0205(13) 0.0215(13) -0.0052(9) 0.0025(10) -0.0108(11)
N2 0.0217(13) 0.0300(14) 0.0166(12) -0.0042(10) 0.0003(10) -0.0012(10)
N3 0.0192(12) 0.0169(12) 0.0175(12) -0.0007(9) -0.0028(9) 0.0003(9)
C1 0.0231(16) 0.0300(17) 0.0214(15) -0.0031(12) 0.0017(12) -0.0037(13)
C2 0.0320(18) 0.0234(16) 0.0247(16) -0.0037(12) 0.0067(13) 0.0000(13)
C3 0.0300(17) 0.0338(17) 0.0232(15) -0.0012(12) -0.0020(12) -0.0102(14)
C4 0.0238(16) 0.0326(17) 0.0203(15) -0.0018(12) -0.0008(12) -0.0041(13)
C5 0.0227(15) 0.0193(15) 0.0192(14) 0.0006(11) -0.0047(11) 0.0009(12)
C6 0.0234(16) 0.0166(14) 0.0259(15) -0.0030(11) 0.0014(12) 0.0036(12)
C7 0.0222(16) 0.0253(16) 0.0196(15) -0.0017(11) 0.0001(12) -0.0073(12)
C8 0.0238(16) 0.0230(15) 0.0178(14) 0.0011(11) -0.0057(11) -0.0027(12)
C9 0.0150(14) 0.0169(14) 0.0198(14) 0.0003(11) -0.0015(11) -0.0015(11)
C10 0.0190(14) 0.0187(14) 0.0194(14) -0.0012(11) 0.0004(11) -0.0040(11)
C11 0.0199(15) 0.0187(14) 0.0201(15) 0.0003(11) -0.0006(11) -0.0035(12)
C12 0.0171(14) 0.0173(14) 0.0167(14) -0.0015(10) -0.0003(11) -0.0033(11)
C13 0.0195(15) 0.0164(14) 0.0214(15) -0.0014(11) 0.0011(11) -0.0035(11)
C14 0.0221(15) 0.0204(15) 0.0202(15) -0.0019(11) -0.0005(12) -0.0015(12)
C15 0.0261(16) 0.0255(16) 0.0211(15) 0.0006(12) -0.0055(12) 0.0006(13)
C16 0.0290(17) 0.0258(16) 0.0261(16) 0.0019(12) -0.0079(12) 0.0010(13)
C17 0.067(2) 0.0301(18) 0.0311(18) -0.0146(14) 0.0043(16) -0.0194(17)
O1W 0.0349(13) 0.0377(14) 0.0253(12) -0.0058(9) -0.0053(10) -0.0028(11)
O2W 0.0582(15) 0.0237(12) 0.0229(12) -0.0046(9) -0.0149(11) 0.0009(11)
O3W 0.0855(18) 0.0201(12) 0.0231(12) -0.0019(9) 0.0170(12) -0.0026(12)

loop_
_atom_type_symbol
_atom_type_description
_atom_type_scat_dispersion_real
_atom_type_scat_dispersion_imag
_atom_type_scat_source
C C 0.0033 0.0016 'International Tables Vol C Tables 4.2.6.8 and 6.1.1.4'
N N 0.0061 0.0033 'International Tables Vol C Tables 4.2.6.8 and 6.1.1.4'
O O 0.0106 0.0060 'International Tables Vol C Tables 4.2.6.8 and 6.1.1.4'
F F 0.0171 0.0103 'International Tables Vol C Tables 4.2.6.8 and 6.1.1.4'
S S 0.1246 0.1234 'International Tables Vol C Tables 4.2.6.8 and 6.1.1.4'
H H 0.0000 0.0000 'International Tables Vol C Tables 4.2.6.8 and 6.1.1.4'

loop_
_geom_angle_atom_site_label_1
_geom_angle_atom_site_label_2
_geom_angle_atom_site_label_3
_geom_angle
_geom_angle_site_symmetry_1
_geom_angle_site_symmetry_3
C2B N1B C6B 126.2(2) . .
C2B N3B C4B 125.5(2) . .
N1B C2B N3B 114.4(2) . .
N1B C2B S 122.7(2) . .
N3B C2B S 123.0(2) . .
O1B C4B C5B 126.0(2) . .
O1B C4B N3B 117.3(2) . .
C5B C4B N3B 116.7(2) . .
C4B C5B C6B 121.6(2) . .
O2B C6B C5B 127.6(2) . .
O2B C6B N1B 117.0(2) . .
C5B C6B N1B 115.4(2) . .
C17 N1 C2 111.6(2) . .
C17 N1 C3 111.2(2) . .
C2 N1 C3 110.3(2) . .
C7 N2 C4 118.5(2) . .
C7 N2 C1 119.4(2) . .
C4 N2 C1 110.8(2) . .
C13 N3 C9 119.9(2) . .
C13 N3 C15 122.1(2) . .
C9 N3 C15 117.9(2) . .
N2 C1 C2 109.9(2) . .
N1 C2 C1 109.8(2) . .
N1 C3 C4 110.9(2) . .
N2 C4 C3 109.5(2) . .
C6 C5 C10 119.9(2) . .
F C6 C5 118.8(2) . .
F C6 C7 118.1(2) . .
C5 C6 C7 123.0(3) . .
C8 C7 N2 122.3(2) . .
C8 C7 C6 117.0(2) . .
N2 C7 C6 120.6(2) . .
C7 C8 C9 121.4(2) . .
C8 C9 N3 120.8(2) . .
C8 C9 C10 120.2(2) . .
N3 C9 C10 119.1(2) . .
C9 C10 C5 118.5(2) . .
C9 C10 C11 121.2(2) . .
C5 C10 C11 120.3(2) . .
O1 C11 C12 122.0(2) . .
O1 C11 C10 121.7(2) . .
C12 C11 C10 116.3(2) . .
C13 C12 C11 120.1(2) . .
C13 C12 C14 118.3(2) . .
C11 C12 C14 121.6(2) . .
N3 C13 C12 123.5(2) . .
O3 C14 O2 119.4(2) . .
O3 C14 C12 124.0(3) . .
O2 C14 C12 116.7(2) . .
N3 C15 C16 115.0(2) . .

loop_
_geom_bond_atom_site_label_1
_geom_bond_atom_site_label_2
_geom_bond_distance
_geom_bond_site_symmetry_2
S C2B 1.659(3) .
O1B C4B 1.268(3) .
O2B C6B 1.249(3) .
N1B C2B 1.353(3) .
N1B C6B 1.405(3) .
N3B C2B 1.364(3) .
N3B C4B 1.393(3) .
C4B C5B 1.386(3) .
C5B C6B 1.401(4) .
O1 C11 1.269(3) .
O2 C14 1.331(3) .
O3 C14 1.215(3) .
F C6 1.354(3) .
N1 C17 1.488(3) .
N1 C2 1.490(3) .
N1 C3 1.493(3) .
N2 C7 1.394(3) .
N2 C4 1.457(3) .
N2 C1 1.471(3) .
N3 C13 1.336(3) .
N3 C9 1.403(3) .
N3 C15 1.495(3) .
C1 C2 1.513(3) .
C3 C4 1.515(4) .
C5 C6 1.358(3) .
C5 C10 1.410(3) .
C6 C7 1.413(4) .
C7 C8 1.389(4) .
C8 C9 1.401(3) .
C9 C10 1.407(3) .
C10 C11 1.438(3) .
C11 C12 1.422(3) .
C12 C13 1.382(3) .
C12 C14 1.475(3) .
C15 C16 1.504(4) .

loop_
_geom_torsion_atom_site_label_1
_geom_torsion_atom_site_label_2
_geom_torsion_atom_site_label_3
_geom_torsion_atom_site_label_4
_geom_torsion
_geom_torsion_site_symmetry_1
_geom_torsion_site_symmetry_2
_geom_torsion_site_symmetry_3
_geom_torsion_site_symmetry_4
C6B N1B C2B N3B -1.6(4) . . . .
C6B N1B C2B S 178.47(19) . . . .
C4B N3B C2B N1B -2.9(3) . . . .
C4B N3B C2B S 177.0(2) . . . .
C2B N3B C4B O1B -176.1(2) . . . .
C2B N3B C4B C5B 4.2(4) . . . .
O1B C4B C5B C6B 179.3(3) . . . .
N3B C4B C5B C6B -1.1(4) . . . .
C4B C5B C6B O2B 177.7(3) . . . .
C4B C5B C6B N1B -2.7(4) . . . .
C2B N1B C6B O2B -176.0(2) . . . .
C2B N1B C6B C5B 4.3(4) . . . .
C7 N2 C1 C2 156.1(2) . . . .
C4 N2 C1 C2 -60.7(3) . . . .
C17 N1 C2 C1 179.6(2) . . . .
C3 N1 C2 C1 -56.4(3) . . . .
N2 C1 C2 N1 58.4(3) . . . .
C17 N1 C3 C4 -179.5(2) . . . .
C2 N1 C3 C4 56.2(3) . . . .
C7 N2 C4 C3 -156.8(2) . . . .
C1 N2 C4 C3 59.7(3) . . . .
N1 C3 C4 N2 -57.4(3) . . . .
C10 C5 C6 F -177.0(2) . . . .
C10 C5 C6 C7 1.8(4) . . . .
C4 N2 C7 C8 -10.5(4) . . . .
C1 N2 C7 C8 129.9(3) . . . .
C4 N2 C7 C6 164.9(2) . . . .
C1 N2 C7 C6 -54.7(3) . . . .
F C6 C7 C8 178.1(2) . . . .
C5 C6 C7 C8 -0.7(4) . . . .
F C6 C7 N2 2.4(4) . . . .
C5 C6 C7 N2 -176.3(2) . . . .
N2 C7 C8 C9 174.5(2) . . . .
C6 C7 C8 C9 -1.1(4) . . . .
C7 C8 C9 N3 -178.5(2) . . . .
C7 C8 C9 C10 1.6(4) . . . .
C13 N3 C9 C8 -178.6(2) . . . .
C15 N3 C9 C8 -1.4(3) . . . .
C13 N3 C9 C10 1.3(3) . . . .
C15 N3 C9 C10 178.5(2) . . . .
C8 C9 C10 C5 -0.5(4) . . . .
N3 C9 C10 C5 179.6(2) . . . .
C8 C9 C10 C11 -180.0(2) . . . .
N3 C9 C10 C11 0.1(4) . . . .
C6 C5 C10 C9 -1.2(4) . . . .
C6 C5 C10 C11 178.3(2) . . . .
C9 C10 C11 O1 178.4(2) . . . .
C5 C10 C11 O1 -1.1(4) . . . .
C9 C10 C11 C12 -1.1(3) . . . .
C5 C10 C11 C12 179.4(2) . . . .
O1 C11 C12 C13 -178.7(2) . . . .
C10 C11 C12 C13 0.7(3) . . . .
O1 C11 C12 C14 2.9(4) . . . .
C10 C11 C12 C14 -177.7(2) . . . .
C9 N3 C13 C12 -1.7(4) . . . .
C15 N3 C13 C12 -178.8(2) . . . .
C11 C12 C13 N3 0.6(4) . . . .
C14 C12 C13 N3 179.1(2) . . . .
C13 C12 C14 O3 0.0(4) . . . .
C11 C12 C14 O3 178.4(2) . . . .
C13 C12 C14 O2 -178.9(2) . . . .
C11 C12 C14 O2 -0.5(4) . . . .
C13 N3 C15 C16 -4.0(3) . . . .
C9 N3 C15 C16 178.8(2) . . . .
